data_7016626
loop_
_publ_author_name
'Stephenson, Andrew'
'Ward, Michael D.'

_publ_section_title
;
 Molecular squares, cubes and chains from self-assembly of
 bis-bidentate bridging ligands with transition metal dications.
;
_journal_issue 40
_journal_name_full 'Dalton transactions (Cambridge, England : 2003)'
_journal_page_first 10360
_journal_page_last 10369
_journal_paper_doi 10.1039/c1dt10263j
_journal_volume 40
_journal_year 2011
_chemical_formula_sum 'C69 H63 B4 Cd2 F16 N21 O6 S3'
_chemical_formula_weight 1950.62
_chemical_name_systematic
;
?
;
_space_group_IT_number 15
_symmetry_cell_setting monoclinic
_symmetry_space_group_name_Hall '-C 2yc'
_symmetry_space_group_name_H-M 'C 1 2/c 1'
_atom_sites_solution_hydrogens geom
_atom_sites_solution_primary direct
_atom_sites_solution_secondary difmap
_audit_creation_method SHELXL-97
_cell_angle_alpha 90.00
_cell_angle_beta 108.367(2)
_cell_angle_gamma 90.00
_cell_formula_units_Z 4
_cell_length_a 35.6228(8)
_cell_length_b 11.1598(2)
_cell_length_c 22.6321(7)
_cell_measurement_reflns_used 9885
_cell_measurement_temperature 150(2)
_cell_measurement_theta_max 25.53
_cell_measurement_theta_min 2.53
_cell_volume 8538.9(4)
_computing_cell_refinement 'Bruker SAINT'
_computing_data_collection 'Bruker APEX2'
_computing_data_reduction 'Bruker SAINT'
_computing_molecular_graphics 'Bruker SHELXTL'
_computing_publication_material 'Bruker SHELXTL'
_computing_structure_refinement 'SHELXL-97 (Sheldrick, 2008)'
_computing_structure_solution 'SHELXS-97 (Sheldrick, 2008)'
_diffrn_ambient_temperature 150(2)
_diffrn_measured_fraction_theta_full 0.997
_diffrn_measured_fraction_theta_max 0.997
_diffrn_measurement_device_type 'Bruker APEX-II CCD'
_diffrn_measurement_method '\f and \w scans'
_diffrn_radiation_monochromator graphite
_diffrn_radiation_source 'sealed tube'
_diffrn_radiation_type MoK\a
_diffrn_radiation_wavelength 0.71073
_diffrn_reflns_av_R_equivalents 0.0442
_diffrn_reflns_av_sigmaI/netI 0.0318
_diffrn_reflns_limit_h_max 44
_diffrn_reflns_limit_h_min -44
_diffrn_reflns_limit_k_max 14
_diffrn_reflns_limit_k_min -14
_diffrn_reflns_limit_l_max 28
_diffrn_reflns_limit_l_min -28
_diffrn_reflns_number 53694
_diffrn_reflns_theta_full 26.71
_diffrn_reflns_theta_max 26.71
_diffrn_reflns_theta_min 1.20
_exptl_absorpt_coefficient_mu 0.667
_exptl_absorpt_correction_T_max 0.9363
_exptl_absorpt_correction_T_min 0.8249
_exptl_absorpt_correction_type multi-scan
_exptl_absorpt_process_details SADABS
_exptl_crystal_colour colourless
_exptl_crystal_density_diffrn 1.517
_exptl_crystal_density_method 'not measured'
_exptl_crystal_description plate
_exptl_crystal_F_000 3920
_exptl_crystal_size_max 0.30
_exptl_crystal_size_mid 0.15
_exptl_crystal_size_min 0.10
_refine_diff_density_max 3.012
_refine_diff_density_min -1.573
_refine_diff_density_rms 0.233
_refine_ls_extinction_method none
_refine_ls_goodness_of_fit_ref 1.767
_refine_ls_hydrogen_treatment constr
_refine_ls_matrix_type full
_refine_ls_number_parameters 781
_refine_ls_number_reflns 9007
_refine_ls_number_restraints 1276
_refine_ls_restrained_S_all 1.704
_refine_ls_R_factor_all 0.1547
_refine_ls_R_factor_gt 0.1249
_refine_ls_shift/su_max 0.000
_refine_ls_shift/su_mean 0.000
_refine_ls_structure_factor_coef Fsqd
_refine_ls_weighting_details 'calc w=1/[\s^2^(Fo^2^)+(0.2000P)^2^+0.0000P] where P=(Fo^2^+2Fc^2^)/3'
_refine_ls_weighting_scheme calc
_refine_ls_wR_factor_gt 0.3818
_refine_ls_wR_factor_ref 0.4167
_reflns_number_gt 6496
_reflns_number_total 9007
_reflns_threshold_expression >2sigma(I)
_cod_data_source_file c1dt10263j.txt
_cod_data_source_block platon
_cod_depositor_comments
;
The following automatic conversions were performed:

'_symmetry_cell_setting' value 'Monoclinic' changed to 'monoclinic'
according to /home/saulius/struct/CIF-dictionaries/cif_core.dic
dictionary named 'cif_core.dic' version 2.4.1 from
2010-06-29.

'_exptl_absorpt_correction_type' value 'Multi-scan'
changed to 'multi-scan' according to
/home/saulius/struct/CIF-dictionaries/cif_core.dic dictionary named
'cif_core.dic' version 2.4.1 from 2010-06-29.

Automatic conversion script
Id: cif_fix_values 1715 2011-07-08 13:25:40Z adriana 
;
_cod_original_sg_symbol_H-M 'C2/c '
_cod_database_code 7016626

loop_
_symmetry_equiv_pos_as_xyz
'x, y, z'
'-x, y, -z+1/2'
'x+1/2, y+1/2, z'
'-x+1/2, y+1/2, -z+1/2'
'-x, -y, -z'
'x, -y, z-1/2'
'-x+1/2, -y+1/2, -z'
'x+1/2, -y+1/2, z-1/2'

loop_
_atom_site_label
_atom_site_type_symbol
_atom_site_fract_x
_atom_site_fract_y
_atom_site_fract_z
_atom_site_U_iso_or_equiv
_atom_site_adp_type
_atom_site_occupancy
_atom_site_symmetry_multiplicity
_atom_site_calc_flag
_atom_site_refinement_flags
_atom_site_disorder_assembly
_atom_site_disorder_group
Cd1 Cd 0.11328(2) -0.16101(6) 0.89995(3) 0.0500(3) Uani 1 1 d D . .
N11A N 0.0778(3) -0.0513(7) 0.9527(4) 0.0570(9) Uani 1 1 d U A .
C12A C 0.0595(3) 0.0498(9) 0.9257(4) 0.0551(8) Uani 1 1 d U . .
C13A C 0.0407(3) 0.1228(9) 0.9544(4) 0.0589(9) Uani 1 1 d U A .
H13A H 0.0280 0.1912 0.9342 0.071 Uiso 1 1 calc R . .
C14A C 0.0402(3) 0.0970(10) 1.0131(4) 0.0615(10) Uani 1 1 d U . .
H14A H 0.0267 0.1465 1.0326 0.074 Uiso 1 1 calc R A .
C15A C 0.0592(3) 0.0000(9) 1.0422(4) 0.0617(10) Uani 1 1 d U A .
H15A H 0.0597 -0.0174 1.0827 0.074 Uiso 1 1 calc R . .
C16A C 0.0787(3) -0.0765(9) 1.0107(4) 0.0596(10) Uani 1 1 d U . .
H16A H 0.0920 -0.1441 1.0307 0.072 Uiso 1 1 calc R A .
N21A N 0.0775(2) 0.0489(6) 0.7804(3) 0.0449(7) Uani 1 1 d U . .
N22A N 0.0822(2) 0.0023(6) 0.8371(3) 0.0462(8) Uani 1 1 d U A .
C23A C 0.0614(3) 0.0740(8) 0.8622(4) 0.0496(8) Uani 1 1 d U A .
C24A C 0.0439(3) 0.1663(7) 0.8228(4) 0.0493(9) Uani 1 1 d U . .
H24A H 0.0279 0.2269 0.8299 0.059 Uiso 1 1 calc R A .
C25A C 0.0551(3) 0.1495(7) 0.7711(4) 0.0474(8) Uani 1 1 d U A .
H25A H 0.0485 0.1981 0.7359 0.057 Uiso 1 1 calc R . .
C26A C 0.0955(3) -0.0053(7) 0.7367(4) 0.0439(8) Uani 1 1 d U A .
H26A H 0.1224 -0.0287 0.7594 0.053 Uiso 1 1 calc R . .
H26B H 0.0967 0.0545 0.7063 0.053 Uiso 1 1 calc R . .
N31A N -0.1416(2) -0.2665(6) 0.6636(4) 0.0518(9) Uani 1 1 d U . .
C32A C -0.1217(3) -0.3664(8) 0.6920(5) 0.0515(8) Uani 1 1 d U . .
C33A C -0.1367(3) -0.4407(8) 0.7292(5) 0.0530(9) Uani 1 1 d U . .
H33A H -0.1229 -0.5086 0.7481 0.064 Uiso 1 1 calc R . .
C34A C -0.1726(3) -0.4112(8) 0.7374(5) 0.0543(9) Uani 1 1 d U . .
H34A H -0.1834 -0.4582 0.7619 0.065 Uiso 1 1 calc R . .
C35A C -0.1922(3) -0.3077(8) 0.7074(5) 0.0547(10) Uani 1 1 d U . .
H35A H -0.2164 -0.2858 0.7116 0.066 Uiso 1 1 calc R . .
C36A C -0.1759(3) -0.2410(8) 0.6730(5) 0.0533(9) Uani 1 1 d U . .
H36A H -0.1893 -0.1724 0.6543 0.064 Uiso 1 1 calc R . .
N41A N -0.0367(2) -0.3695(6) 0.6424(4) 0.0497(8) Uani 1 1 d U . .
N42A N -0.0701(2) -0.3180(6) 0.6460(4) 0.0495(8) Uani 1 1 d U . .
C43A C -0.0838(3) -0.3917(8) 0.6813(4) 0.0509(8) Uani 1 1 d U . .
C44A C -0.0591(3) -0.4911(8) 0.7004(5) 0.0531(9) Uani 1 1 d U . .
H44A H -0.0616 -0.5543 0.7257 0.064 Uiso 1 1 calc R . .
C45A C -0.0309(3) -0.4733(8) 0.6735(5) 0.0527(9) Uani 1 1 d U . .
H45A H -0.0102 -0.5260 0.6761 0.063 Uiso 1 1 calc R . .
C46A C -0.0154(3) -0.3149(8) 0.6040(4) 0.0483(8) Uani 1 1 d U . .
H46A H -0.0322 -0.2554 0.5772 0.058 Uiso 1 1 calc R . .
H46B H -0.0095 -0.3760 0.5777 0.058 Uiso 1 1 calc R . .
C51A C 0.0735(3) -0.1130(7) 0.7031(4) 0.0431(8) Uani 1 1 d U . .
C52A C 0.0888(3) -0.2071(7) 0.6823(4) 0.0444(8) Uani 1 1 d U A .
H52A H 0.1158 -0.2174 0.6897 0.053 Uiso 1 1 calc R . .
C53A C 0.0602(3) -0.2893(7) 0.6483(4) 0.0451(8) Uani 1 1 d U . .
H53A H 0.0664 -0.3597 0.6315 0.054 Uiso 1 1 calc R A .
C54A C 0.0232(3) -0.2555(7) 0.6427(4) 0.0452(8) Uani 1 1 d U A .
S55A S 0.02245(6) -0.12056(18) 0.67990(9) 0.0404(5) Uani 1 1 d U A .
N11X N 0.1427(4) -0.2757(8) 0.9854(4) 0.0686(11) Uani 0.50 1 d PGDU A 1
C12X C 0.1805(4) -0.2446(9) 1.0229(7) 0.0685(10) Uani 0.50 1 d PGDU A 1
C13X C 0.1996(3) -0.3134(12) 1.0748(6) 0.0688(11) Uani 0.50 1 d PGDU A 1
H13X H 0.2248 -0.2926 1.0999 0.083 Uiso 0.50 1 calc PR A 1
C14X C 0.1809(4) -0.4134(11) 1.0893(4) 0.0689(11) Uani 0.50 1 d PGDU A 1
H14X H 0.1937 -0.4595 1.1241 0.083 Uiso 0.50 1 calc PR A 1
C15X C 0.1431(4) -0.4445(8) 1.0518(5) 0.0686(11) Uani 0.50 1 d PGDU A 1
H15X H 0.1306 -0.5114 1.0615 0.082 Uiso 0.50 1 calc PR A 1
C16X C 0.1240(2) -0.3757(10) 0.9998(4) 0.0686(11) Uani 0.50 1 d PGDU A 1
H16X H 0.0987 -0.3965 0.9747 0.082 Uiso 0.50 1 calc PR A 1
N21X N 0.1963(3) 0.0250(9) 0.9466(5) 0.0676(11) Uani 0.50 1 d PGDU A 1
N22X N 0.1754(3) -0.0736(11) 0.9606(6) 0.0677(11) Uani 0.50 1 d PGDU A 1
C23X C 0.2019(4) -0.1388(10) 1.0103(6) 0.0684(10) Uani 0.50 1 d PGDU A 1
C24X C 0.2392(3) -0.0805(12) 1.0270(6) 0.0689(11) Uani 0.50 1 d PGDU A 1
H24X H 0.2619 -0.1044 1.0582 0.083 Uiso 0.50 1 calc PR A 1
C25X C 0.2358(3) 0.0207(10) 0.9877(6) 0.0686(11) Uani 0.50 1 d PGDU A 1
H25X H 0.2558 0.0748 0.9886 0.082 Uiso 0.50 1 calc PR A 1
C26X C 0.1751(7) 0.1318(13) 0.9138(7) 0.0662(12) Uani 0.50 1 d PDU A 1
H26C H 0.1540 0.1043 0.8777 0.079 Uiso 0.50 1 calc PR A 1
H26D H 0.1934 0.1772 0.8985 0.079 Uiso 0.50 1 calc PR A 1
N11Y N 0.1720(3) -0.0664(9) 0.9461(5) 0.0677(11) Uani 0.50 1 d PGDU A 2
C12Y C 0.1960(4) -0.1287(7) 0.9972(5) 0.0682(10) Uani 0.50 1 d PGDU A 2
C13Y C 0.2330(4) -0.0838(10) 1.0305(4) 0.0688(11) Uani 0.50 1 d PGDU A 2
H13Y H 0.2491 -0.1255 1.0647 0.083 Uiso 0.50 1 calc PR A 2
C14Y C 0.2461(3) 0.0234(11) 1.0125(5) 0.0689(11) Uani 0.50 1 d PGDU A 2
H14Y H 0.2709 0.0534 1.0347 0.083 Uiso 0.50 1 calc PR A 2
C15Y C 0.2221(3) 0.0857(8) 0.9613(6) 0.0683(11) Uani 0.50 1 d PGDU A 2
H15Y H 0.2308 0.1574 0.9493 0.082 Uiso 0.50 1 calc PR A 2
C16Y C 0.1850(3) 0.0408(9) 0.9281(4) 0.0677(11) Uani 0.50 1 d PGDU A 2
H16Y H 0.1690 0.0825 0.8939 0.081 Uiso 0.50 1 calc PR A 2
N21Y N 0.1420(3) -0.3983(10) 1.0138(5) 0.0684(11) Uani 0.50 1 d PGDU A 2
N22Y N 0.1477(4) -0.2879(11) 0.9866(5) 0.0686(11) Uani 0.50 1 d PGDU A 2
C23Y C 0.1860(5) -0.2449(9) 1.0197(8) 0.0685(10) Uani 0.50 1 d PGDU A 2
C24Y C 0.2041(3) -0.3286(12) 1.0675(7) 0.0687(11) Uani 0.50 1 d PGDU A 2
H24Y H 0.2293 -0.3225 1.0961 0.082 Uiso 0.50 1 calc PR A 2
C25Y C 0.1769(4) -0.4235(9) 1.0638(5) 0.0686(11) Uani 0.50 1 d PGDU A 2
H25Y H 0.1811 -0.4903 1.0896 0.082 Uiso 0.50 1 calc PR A 2
C26Y C 0.1111(5) -0.4913(14) 0.9919(10) 0.0679(11) Uani 0.50 1 d PDU A 2
H26E H 0.0970 -0.5005 1.0219 0.081 Uiso 0.50 1 calc PR A 2
H26F H 0.0923 -0.4668 0.9526 0.081 Uiso 0.50 1 calc PR A 2
C51 C 0.1574(6) 0.2161(16) 0.9494(8) 0.0641(13) Uani 0.50 1 d PDU . .
C52 C 0.1448(7) 0.2015(18) 1.0008(9) 0.0635(14) Uani 0.50 1 d PU . .
H52 H 0.1470 0.1290 1.0218 0.076 Uiso 0.50 1 calc PR . .
C53 C 0.1292(7) -0.7013(19) 1.0181(9) 0.0659(16) Uani 0.50 1 d PU . .
H53 H 0.1194 -0.7015 1.0516 0.079 Uiso 0.50 1 calc PR . .
C54 C 0.1288(7) -0.6042(19) 0.9842(10) 0.0665(14) Uani 0.50 1 d PU . .
S55 S 0.14831(15) 0.3637(4) 0.9251(2) 0.0516(11) Uani 0.50 1 d PU . .
B1X B 0.0563(5) 0.6631(15) 0.1165(8) 0.0936(16) Uani 0.203(7) 1 d PDU B 1
F1X F 0.0814(8) 0.655(3) 0.0819(13) 0.0940(17) Uani 0.203(7) 1 d PDU B 1
F2X F 0.0538(9) 0.7809(15) 0.1340(14) 0.0934(17) Uani 0.203(7) 1 d PDU B 1
F3X F 0.0188(6) 0.625(3) 0.0820(13) 0.0941(17) Uani 0.203(7) 1 d PDU B 1
F4X F 0.0698(9) 0.593(2) 0.1696(11) 0.0943(17) Uani 0.203(7) 1 d PDU B 1
B1Y B 0.0559(5) 0.6629(13) 0.1169(8) 0.0929(16) Uani 0.797(7) 1 d PDU B 2
F1Y F 0.0845(3) 0.5766(8) 0.1309(4) 0.0954(17) Uani 0.797(7) 1 d PDU B 2
F2Y F 0.0759(3) 0.7729(8) 0.1298(4) 0.0924(17) Uani 0.797(7) 1 d PDU B 2
F3Y F 0.0371(3) 0.6620(7) 0.0521(4) 0.0940(17) Uani 0.797(7) 1 d PDU B 2
F4Y F 0.0292(3) 0.6582(7) 0.1470(5) 0.0942(16) Uani 0.797(7) 1 d PDU B 2
B2X B 0.2339(4) 0.9716(12) 0.3032(7) 0.113(2) Uani 0.560(10) 1 d PDU C 1
F5X F 0.1933(4) 0.980(2) 0.2842(9) 0.113(2) Uani 0.560(10) 1 d PDU C 1
F6X F 0.2446(4) 0.8928(13) 0.2642(8) 0.114(2) Uani 0.560(10) 1 d PDU C 1
F7X F 0.2472(4) 0.9261(12) 0.3634(7) 0.118(2) Uani 0.560(10) 1 d PDU C 1
F8X F 0.2501(8) 1.0833(12) 0.3005(9) 0.114(2) Uani 0.560(10) 1 d PDU C 1
B2Y B 0.2340(6) 0.9737(15) 0.2821(8) 0.113(2) Uani 0.440(10) 1 d PDU C 2
F5Y F 0.1994(5) 0.971(3) 0.2970(14) 0.113(2) Uani 0.440(10) 1 d PDU C 2
F6Y F 0.2291(5) 0.9322(17) 0.2227(8) 0.114(2) Uani 0.440(10) 1 d PDU C 2
F7Y F 0.2610(5) 0.9019(16) 0.3247(10) 0.115(2) Uani 0.440(10) 1 d PDU C 2
F8Y F 0.2489(10) 1.0886(14) 0.2879(12) 0.113(2) Uani 0.440(10) 1 d PDU C 2
C11M C 0.1719(8) 0.738(2) 0.2123(13) 0.074(2) Uani 0.54(5) 1 d PDU D 1
H11A H 0.1713 0.8225 0.2035 0.111 Uiso 0.54(5) 1 calc PR D 1
H11B H 0.1505 0.6993 0.1815 0.111 Uiso 0.54(5) 1 calc PR D 1
H11C H 0.1965 0.7050 0.2114 0.111 Uiso 0.54(5) 1 calc PR D 1
N12M N 0.1675(7) 0.719(3) 0.2770(12) 0.074(2) Uani 0.54(5) 1 d PDU D 1
O13M O 0.1941(6) 0.672(2) 0.3151(13) 0.075(2) Uani 0.54(5) 1 d PDU D 1
O14M O 0.1347(6) 0.745(2) 0.2806(12) 0.074(2) Uani 0.54(5) 1 d PDU D 1
C11N C 0.1700(9) 0.714(3) 0.2215(17) 0.074(2) Uani 0.46(5) 1 d PDU D 2
H11D H 0.1609 0.7863 0.1987 0.111 Uiso 0.46(5) 1 calc PR D 2
H11E H 0.1529 0.6487 0.2021 0.111 Uiso 0.46(5) 1 calc PR D 2
H11F H 0.1965 0.6970 0.2216 0.111 Uiso 0.46(5) 1 calc PR D 2
N12N N 0.1697(7) 0.729(4) 0.2889(15) 0.074(2) Uani 0.46(5) 1 d PDU D 2
O13N O 0.1976(7) 0.701(2) 0.3305(16) 0.075(2) Uani 0.46(5) 1 d PDU D 2
O14N O 0.1396(6) 0.777(2) 0.2919(14) 0.074(2) Uani 0.46(5) 1 d PDU D 2
C21S C 0.2182(8) 1.123(3) 0.1538(16) 0.106(4) Uani 0.50 1 d PDU . .
H21A H 0.2406 1.0739 0.1557 0.159 Uiso 0.50 1 calc PR . .
H21B H 0.2223 1.1620 0.1932 0.159 Uiso 0.50 1 calc PR . .
H21C H 0.2148 1.1825 0.1218 0.159 Uiso 0.50 1 calc PR . .
N22S N 0.1811(6) 1.045(2) 0.1389(13) 0.107(4) Uani 0.50 1 d PDU . .
O23S O 0.1795(6) 0.9527(17) 0.1142(11) 0.108(4) Uani 0.50 1 d PDU . .
O24S O 0.1548(6) 1.0848(19) 0.1561(10) 0.109(4) Uani 0.50 1 d PDU . .

loop_
_atom_site_aniso_label
_atom_site_aniso_U_11
_atom_site_aniso_U_22
_atom_site_aniso_U_33
_atom_site_aniso_U_23
_atom_site_aniso_U_13
_atom_site_aniso_U_12
Cd1 0.0652(5) 0.0484(5) 0.0327(4) 0.0063(2) 0.0104(3) -0.0035(3)
N11A 0.072(2) 0.0615(18) 0.0422(17) -0.0035(15) 0.0241(16) -0.0077(17)
C12A 0.0681(19) 0.0589(16) 0.0426(15) -0.0049(13) 0.0237(14) -0.0074(15)
C13A 0.073(2) 0.0635(19) 0.0448(17) -0.0075(15) 0.0248(16) -0.0067(17)
C14A 0.076(2) 0.067(2) 0.0453(18) -0.0080(17) 0.0255(17) -0.0071(18)
C15A 0.077(2) 0.068(2) 0.0443(18) -0.0065(16) 0.0257(17) -0.0077(19)
C16A 0.075(2) 0.065(2) 0.0427(18) -0.0042(16) 0.0249(17) -0.0081(18)
N21A 0.0530(16) 0.0450(15) 0.0411(15) 0.0022(12) 0.0211(13) -0.0028(13)
N22A 0.0557(17) 0.0466(16) 0.0402(15) 0.0007(13) 0.0205(14) -0.0046(14)
C23A 0.0598(17) 0.0508(15) 0.0421(15) -0.0024(12) 0.0215(13) -0.0044(14)
C24A 0.0571(18) 0.0493(17) 0.0442(16) -0.0024(13) 0.0201(15) -0.0022(14)
C25A 0.0549(18) 0.0467(16) 0.0433(16) 0.0005(14) 0.0196(15) -0.0015(14)
C26A 0.0506(15) 0.0439(15) 0.0418(16) 0.0038(13) 0.0215(13) -0.0017(13)
N31A 0.0510(18) 0.0437(16) 0.063(2) -0.0056(15) 0.0213(15) -0.0039(14)
C32A 0.0521(16) 0.0429(15) 0.0627(18) -0.0050(14) 0.0228(14) -0.0042(13)
C33A 0.0527(18) 0.0443(17) 0.065(2) -0.0046(15) 0.0231(16) -0.0052(15)
C34A 0.0526(19) 0.0466(18) 0.067(2) -0.0053(16) 0.0227(16) -0.0048(16)
C35A 0.052(2) 0.0472(18) 0.067(2) -0.0058(17) 0.0216(17) -0.0041(16)
C36A 0.0510(19) 0.0458(17) 0.065(2) -0.0063(16) 0.0209(16) -0.0032(15)
N41A 0.0537(15) 0.0415(14) 0.0589(17) -0.0028(13) 0.0247(13) -0.0004(12)
N42A 0.0530(16) 0.0405(15) 0.0595(18) -0.0036(14) 0.0242(14) -0.0014(13)
C43A 0.0532(16) 0.0417(14) 0.0617(17) -0.0025(13) 0.0237(13) -0.0027(13)
C44A 0.0548(18) 0.0436(16) 0.0642(19) 0.0003(15) 0.0236(15) -0.0012(14)
C45A 0.0551(17) 0.0433(16) 0.0633(19) -0.0002(14) 0.0239(15) 0.0000(14)
C46A 0.0537(16) 0.0413(15) 0.0548(18) -0.0036(13) 0.0242(14) 0.0006(13)
C51A 0.0486(13) 0.0426(16) 0.0435(17) 0.0034(13) 0.0221(14) 0.0010(13)
C52A 0.0496(15) 0.0434(16) 0.0460(17) 0.0026(14) 0.0231(15) 0.0031(14)
C53A 0.0513(16) 0.0419(16) 0.0481(18) 0.0002(14) 0.0245(15) 0.0036(14)
C54A 0.0519(16) 0.0400(15) 0.0500(18) -0.0021(13) 0.0251(15) 0.0021(13)
S55A 0.0457(10) 0.0417(9) 0.0387(10) -0.0026(7) 0.0201(8) 0.0039(8)
N11X 0.089(3) 0.0573(17) 0.051(2) 0.0072(16) 0.0105(19) 0.0176(17)
C12X 0.089(3) 0.0571(17) 0.051(2) 0.0067(15) 0.0104(18) 0.0182(17)
C13X 0.089(3) 0.0576(17) 0.051(2) 0.0068(16) 0.0104(19) 0.0180(18)
C14X 0.089(3) 0.0577(18) 0.051(2) 0.0069(17) 0.010(2) 0.0179(18)
C15X 0.089(3) 0.0575(18) 0.051(2) 0.0073(16) 0.0107(19) 0.0178(18)
C16X 0.089(3) 0.0573(18) 0.051(2) 0.0075(16) 0.0105(19) 0.0177(18)
N21X 0.088(3) 0.0553(16) 0.051(2) 0.0062(16) 0.0101(19) 0.0185(17)
N22X 0.088(3) 0.0557(17) 0.051(2) 0.0063(16) 0.0101(19) 0.0182(17)
C23X 0.089(3) 0.0567(16) 0.051(2) 0.0063(15) 0.0101(18) 0.0183(17)
C24X 0.089(3) 0.0571(17) 0.052(2) 0.0061(16) 0.0097(19) 0.0181(17)
C25X 0.088(3) 0.0568(17) 0.052(2) 0.0060(16) 0.0097(19) 0.0182(17)
C26X 0.087(3) 0.0538(17) 0.050(2) 0.0062(17) 0.011(2) 0.0185(19)
N11Y 0.088(3) 0.0556(17) 0.051(2) 0.0062(16) 0.0100(19) 0.0182(17)
C12Y 0.088(3) 0.0565(16) 0.051(2) 0.0063(15) 0.0100(18) 0.0184(17)
C13Y 0.088(3) 0.0571(17) 0.052(2) 0.0062(16) 0.0097(19) 0.0181(17)
C14Y 0.089(3) 0.0571(17) 0.052(2) 0.0061(17) 0.0096(19) 0.0179(18)
C15Y 0.088(3) 0.0562(17) 0.052(2) 0.0060(16) 0.010(2) 0.0180(18)
C16Y 0.088(3) 0.0554(17) 0.051(2) 0.0061(16) 0.0103(19) 0.0182(18)
N21Y 0.089(3) 0.0573(18) 0.051(2) 0.0074(16) 0.0106(19) 0.0178(17)
N22Y 0.089(3) 0.0573(17) 0.051(2) 0.0073(16) 0.0104(19) 0.0176(17)
C23Y 0.089(3) 0.0571(17) 0.051(2) 0.0067(15) 0.0104(18) 0.0181(17)
C24Y 0.089(3) 0.0575(17) 0.051(2) 0.0067(16) 0.0105(19) 0.0181(17)
C25Y 0.089(3) 0.0576(18) 0.051(2) 0.0069(16) 0.0105(19) 0.0180(18)
C26Y 0.089(3) 0.0570(19) 0.050(2) 0.0073(17) 0.011(2) 0.0180(18)
C51 0.087(3) 0.0515(19) 0.048(2) 0.0089(19) 0.013(2) 0.017(2)
C52 0.086(3) 0.050(2) 0.048(3) 0.011(2) 0.013(3) 0.016(3)
C53 0.087(3) 0.056(2) 0.049(3) 0.008(2) 0.013(3) 0.017(3)
C54 0.088(3) 0.057(2) 0.049(2) 0.008(2) 0.013(2) 0.017(2)
S55 0.060(3) 0.0511(19) 0.053(3) 0.0122(18) 0.030(2) 0.019(2)
B1X 0.107(4) 0.087(3) 0.088(3) -0.009(2) 0.031(3) -0.018(2)
F1X 0.107(4) 0.087(3) 0.088(3) -0.009(3) 0.031(3) -0.017(3)
F2X 0.107(4) 0.087(3) 0.087(3) -0.009(3) 0.032(3) -0.018(3)
F3X 0.107(4) 0.087(3) 0.088(3) -0.009(3) 0.031(3) -0.018(3)
F4X 0.107(4) 0.087(3) 0.088(3) -0.008(3) 0.030(3) -0.018(3)
B1Y 0.106(4) 0.086(3) 0.087(3) -0.009(2) 0.031(3) -0.018(2)
F1Y 0.107(4) 0.087(3) 0.090(3) -0.009(2) 0.029(3) -0.016(3)
F2Y 0.106(4) 0.086(3) 0.086(3) -0.008(2) 0.032(3) -0.019(3)
F3Y 0.108(4) 0.087(3) 0.087(3) -0.011(2) 0.030(3) -0.017(3)
F4Y 0.107(4) 0.089(3) 0.088(3) -0.009(2) 0.033(3) -0.019(3)
B2X 0.104(4) 0.092(3) 0.167(6) -0.031(4) 0.074(4) -0.032(3)
F5X 0.103(4) 0.092(4) 0.167(6) -0.033(4) 0.075(4) -0.032(3)
F6X 0.104(4) 0.092(4) 0.168(6) -0.030(4) 0.074(4) -0.030(3)
F7X 0.111(4) 0.096(4) 0.168(6) -0.028(4) 0.073(4) -0.033(3)
F8X 0.103(4) 0.091(4) 0.167(6) -0.031(4) 0.072(4) -0.033(3)
B2Y 0.104(4) 0.092(3) 0.167(6) -0.031(4) 0.074(4) -0.032(3)
F5Y 0.104(4) 0.092(4) 0.167(6) -0.032(4) 0.075(4) -0.032(3)
F6Y 0.104(4) 0.093(4) 0.168(6) -0.032(4) 0.075(4) -0.030(4)
F7Y 0.106(4) 0.093(4) 0.168(6) -0.031(4) 0.074(4) -0.030(3)
F8Y 0.103(4) 0.092(4) 0.167(6) -0.031(4) 0.073(4) -0.033(3)
C11M 0.051(4) 0.034(5) 0.138(7) -0.006(4) 0.030(4) -0.006(4)
N12M 0.050(3) 0.034(5) 0.138(7) -0.006(4) 0.031(4) -0.006(3)
O13M 0.052(3) 0.033(5) 0.139(7) -0.006(4) 0.030(4) -0.005(3)
O14M 0.051(3) 0.034(5) 0.138(7) -0.007(4) 0.031(4) -0.005(4)
C11N 0.051(3) 0.034(5) 0.138(7) -0.006(4) 0.031(4) -0.006(3)
N12N 0.050(3) 0.034(5) 0.138(7) -0.006(4) 0.031(4) -0.006(3)
O13N 0.052(3) 0.034(5) 0.139(7) -0.006(4) 0.029(4) -0.006(3)
O14N 0.051(3) 0.034(5) 0.138(7) -0.007(4) 0.031(4) -0.006(3)
C21S 0.099(8) 0.116(9) 0.113(9) -0.040(7) 0.049(7) -0.021(7)
N22S 0.100(8) 0.116(9) 0.114(9) -0.039(7) 0.049(7) -0.021(7)
O23S 0.102(8) 0.115(9) 0.114(9) -0.039(7) 0.046(7) -0.022(7)
O24S 0.099(8) 0.120(9) 0.118(9) -0.037(7) 0.049(7) -0.020(7)

loop_
_atom_type_symbol
_atom_type_description
_atom_type_scat_dispersion_real
_atom_type_scat_dispersion_imag
_atom_type_scat_source
C C 0.0033 0.0016 'International Tables Vol C Tables 4.2.6.8 and 6.1.1.4'
H H 0.0000 0.0000 'International Tables Vol C Tables 4.2.6.8 and 6.1.1.4'
B B 0.0013 0.0007 'International Tables Vol C Tables 4.2.6.8 and 6.1.1.4'
N N 0.0061 0.0033 'International Tables Vol C Tables 4.2.6.8 and 6.1.1.4'
F F 0.0171 0.0103 'International Tables Vol C Tables 4.2.6.8 and 6.1.1.4'
S S 0.1246 0.1234 'International Tables Vol C Tables 4.2.6.8 and 6.1.1.4'
Cd Cd -0.8075 1.2024 'International Tables Vol C Tables 4.2.6.8 and 6.1.1.4'
O O 0.0106 0.0060 'International Tables Vol C Tables 4.2.6.8 and 6.1.1.4'

loop_
_geom_angle_atom_site_label_1
_geom_angle_atom_site_label_2
_geom_angle_atom_site_label_3
_geom_angle
_geom_angle_site_symmetry_1
_geom_angle_site_symmetry_3
N11X Cd1 N11Y 76.2(5) . .
N11X Cd1 N31A 93.9(3) . 2_556
N11Y Cd1 N31A 90.2(3) . 2_556
N11X Cd1 N11A 92.2(3) . .
N11Y Cd1 N11A 95.1(3) . .
N31A Cd1 N11A 172.7(3) 2_556 .
N11X Cd1 N42A 91.0(4) . 2_556
N11Y Cd1 N42A 157.9(3) . 2_556
N31A Cd1 N42A 72.5(3) 2_556 2_556
N11A Cd1 N42A 103.5(3) . 2_556
N11X Cd1 N22A 161.3(3) . .
N11Y Cd1 N22A 96.1(3) . .
N31A Cd1 N22A 103.3(2) 2_556 .
N11A Cd1 N22A 71.2(3) . .
N42A Cd1 N22A 101.1(3) 2_556 .
N11X Cd1 N22X 69.5(4) . .
N11Y Cd1 N22X 7.2(5) . .
N31A Cd1 N22X 93.4(4) 2_556 .
N11A Cd1 N22X 92.5(4) . .
N42A Cd1 N22X 155.5(4) 2_556 .
N22A Cd1 N22X 101.7(4) . .
N11X Cd1 N22Y 4.2(5) . .
N11Y Cd1 N22Y 75.1(4) . .
N31A Cd1 N22Y 89.8(4) 2_556 .
N11A Cd1 N22Y 96.3(4) . .
N42A Cd1 N22Y 90.9(4) 2_556 .
N22A Cd1 N22Y 164.3(4) . .
N22X Cd1 N22Y 68.6(5) . .
C16A N11A C12A 118.7(8) . .
C16A N11A Cd1 123.0(7) . .
C12A N11A Cd1 117.9(6) . .
C13A C12A N11A 122.1(9) . .
C13A C12A C23A 122.7(9) . .
N11A C12A C23A 115.3(8) . .
C12A C13A C14A 120.2(10) . .
C12A C13A H13A 119.9 . .
C14A C13A H13A 119.9 . .
C15A C14A C13A 119.5(10) . .
C15A C14A H14A 120.3 . .
C13A C14A H14A 120.3 . .
C14A C15A C16A 119.2(9) . .
C14A C15A H15A 120.4 . .
C16A C15A H15A 120.4 . .
N11A C16A C15A 120.2(10) . .
N11A C16A H16A 119.9 . .
C15A C16A H16A 119.9 . .
N22A N21A C25A 110.9(7) . .
N22A N21A C26A 122.3(7) . .
C25A N21A C26A 126.8(7) . .
C23A N22A N21A 104.9(7) . .
C23A N22A Cd1 115.0(5) . .
N21A N22A Cd1 140.1(5) . .
N22A C23A C24A 111.9(8) . .
N22A C23A C12A 120.4(8) . .
C24A C23A C12A 127.8(8) . .
C25A C24A C23A 104.9(8) . .
C25A C24A H24A 127.6 . .
C23A C24A H24A 127.6 . .
N21A C25A C24A 107.4(8) . .
N21A C25A H25A 126.3 . .
C24A C25A H25A 126.3 . .
N21A C26A C51A 113.8(7) . .
N21A C26A H26A 108.8 . .
C51A C26A H26A 108.8 . .
N21A C26A H26B 108.8 . .
C51A C26A H26B 108.8 . .
H26A C26A H26B 107.7 . .
C36A N31A C32A 117.7(8) . .
C36A N31A Cd1 126.0(6) . 2_556
C32A N31A Cd1 116.3(6) . 2_556
N31A C32A C33A 121.6(8) . .
N31A C32A C43A 116.5(8) . .
C33A C32A C43A 122.0(9) . .
C34A C33A C32A 118.8(9) . .
C34A C33A H33A 120.6 . .
C32A C33A H33A 120.6 . .
C33A C34A C35A 117.9(9) . .
C33A C34A H34A 121.0 . .
C35A C34A H34A 121.0 . .
C36A C35A C34A 119.8(9) . .
C36A C35A H35A 120.1 . .
C34A C35A H35A 120.1 . .
N31A C36A C35A 124.2(9) . .
N31A C36A H36A 117.9 . .
C35A C36A H36A 117.9 . .
C45A N41A N42A 109.3(7) . .
C45A N41A C46A 130.9(8) . .
N42A N41A C46A 119.6(7) . .
C43A N42A N41A 105.5(7) . .
C43A N42A Cd1 114.3(6) . 2_556
N41A N42A Cd1 139.5(6) . 2_556
N42A C43A C44A 111.2(8) . .
N42A C43A C32A 120.3(8) . .
C44A C43A C32A 128.4(8) . .
C45A C44A C43A 103.2(8) . .
C45A C44A H44A 128.4 . .
C43A C44A H44A 128.4 . .
N41A C45A C44A 110.7(8) . .
N41A C45A H45A 124.6 . .
C44A C45A H45A 124.6 . .
N41A C46A C54A 112.6(7) . .
N41A C46A H46A 109.1 . .
C54A C46A H46A 109.1 . .
N41A C46A H46B 109.1 . .
C54A C46A H46B 109.1 . .
H46A C46A H46B 107.8 . .
C52A C51A C26A 127.1(8) . .
C52A C51A S55A 111.1(7) . .
C26A C51A S55A 121.4(6) . .
C51A C52A C53A 113.7(8) . .
C51A C52A H52A 123.1 . .
C53A C52A H52A 123.1 . .
C54A C53A C52A 113.0(7) . .
C54A C53A H53A 123.5 . .
C52A C53A H53A 123.5 . .
C53A C54A C46A 127.8(7) . .
C53A C54A S55A 111.3(7) . .
C46A C54A S55A 120.6(6) . .
C51A S55A C54A 90.9(4) . .
C12X N11X C16X 120.0 . .
C12X N11X Cd1 118.4(8) . .
C16X N11X Cd1 121.6(8) . .
C13X C12X N11X 120.0 . .
C13X C12X C23X 117.3(12) . .
N11X C12X C23X 122.7(12) . .
C12X C13X C14X 120.0 . .
C12X C13X H13X 120.0 . .
C14X C13X H13X 120.0 . .
C13X C14X C15X 120.0 . .
C13X C14X H14X 120.0 . .
C15X C14X H14X 120.0 . .
C16X C15X C14X 120.0 . .
C16X C15X H15X 120.0 . .
C14X C15X H15X 120.0 . .
C15X C16X N11X 120.0 . .
C15X C16X H16X 120.0 . .
N11X C16X H16X 120.0 . .
N22X N21X C25X 108.0 . .
N22X N21X C26X 121.0(13) . .
C25X N21X C26X 126.8(13) . .
N21X N22X C23X 108.0 . .
N21X N22X Cd1 129.7(7) . .
C23X N22X Cd1 120.3(7) . .
C24X C23X N22X 108.0 . .
C24X C23X C12X 144.1(11) . .
N22X C23X C12X 107.8(11) . .
C23X C24X C25X 108.0 . .
C23X C24X H24X 126.0 . .
C25X C24X H24X 126.0 . .
N21X C25X C24X 108.0 . .
N21X C25X H25X 126.0 . .
C24X C25X H25X 126.0 . .
N21X C26X C51 118.0(13) . .
N21X C26X H26C 107.8 . .
C51 C26X H26C 107.8 . .
N21X C26X H26D 107.8 . .
C51 C26X H26D 107.8 . .
H26C C26X H26D 107.1 . .
C12Y N11Y C16Y 120.0 . .
C12Y N11Y Cd1 112.6(6) . .
C16Y N11Y Cd1 127.4(6) . .
N11Y C12Y C13Y 120.0 . .
N11Y C12Y C23Y 125.1(11) . .
C13Y C12Y C23Y 114.9(11) . .
C12Y C13Y C14Y 120.0 . .
C12Y C13Y H13Y 120.0 . .
C14Y C13Y H13Y 120.0 . .
C13Y C14Y C15Y 120.0 . .
C13Y C14Y H14Y 120.0 . .
C15Y C14Y H14Y 120.0 . .
C16Y C15Y C14Y 120.0 . .
C16Y C15Y H15Y 120.0 . .
C14Y C15Y H15Y 120.0 . .
C15Y C16Y N11Y 120.0 . .
C15Y C16Y H16Y 120.0 . .
N11Y C16Y H16Y 120.0 . .
N22Y N21Y C25Y 108.0 . .
N22Y N21Y C26Y 131.0(12) . .
C25Y N21Y C26Y 120.0(12) . .
N21Y N22Y C23Y 108.0 . .
N21Y N22Y Cd1 139.1(9) . .
C23Y N22Y Cd1 112.8(9) . .
N22Y C23Y C24Y 108.0 . .
N22Y C23Y C12Y 114.3(14) . .
C24Y C23Y C12Y 137.7(14) . .
C25Y C24Y C23Y 108.0 . .
C25Y C24Y H24Y 126.0 . .
C23Y C24Y H24Y 126.0 . .
C24Y C25Y N21Y 108.0 . .
C24Y C25Y H25Y 126.0 . .
N21Y C25Y H25Y 126.0 . .
C54 C26Y N21Y 110.3(16) . .
C54 C26Y H26E 109.6 . .
N21Y C26Y H26E 109.6 . .
C54 C26Y H26F 109.6 . .
N21Y C26Y H26F 109.6 . .
H26E C26Y H26F 108.1 . .
C52 C51 C26X 133.0(17) . .
C52 C51 S55 107.5(12) . .
C26X C51 S55 119.5(12) . .
C53 C52 C51 115.3(19) 1_565 .
C53 C52 H52 122.3 1_565 .
C51 C52 H52 122.3 . .
C54 C53 C52 115(2) . 1_545
C54 C53 H53 122.4 . .
C52 C53 H53 122.4 1_545 .
C53 C54 C26Y 125(2) . .
C53 C54 S55 110.2(16) . 1_545
C26Y C54 S55 124.9(16) . 1_545
C54 S55 C51 91.9(9) 1_565 .
F1X B1X F2X 109.7(10) . .
F1X B1X F4X 110.5(11) . .
F2X B1X F4X 108.8(10) . .
F1X B1X F3X 110.3(11) . .
F2X B1X F3X 108.5(10) . .
F4X B1X F3X 109.0(10) . .
F4Y B1Y F1Y 117.0(14) . .
F4Y B1Y F2Y 109.0(11) . .
F1Y B1Y F2Y 106.0(11) . .
F4Y B1Y F3Y 110.5(12) . .
F1Y B1Y F3Y 108.2(11) . .
F2Y B1Y F3Y 105.5(12) . .
F5X B2X F6X 108.6(10) . .
F5X B2X F8X 109.7(10) . .
F6X B2X F8X 110.1(10) . .
F5X B2X F7X 109.3(10) . .
F6X B2X F7X 108.4(10) . .
F8X B2X F7X 110.7(10) . .
F5Y B2Y F8Y 110.1(11) . .
F5Y B2Y F6Y 113(2) . .
F8Y B2Y F6Y 109.4(11) . .
F5Y B2Y F7Y 107.3(11) . .
F8Y B2Y F7Y 108.1(11) . .
F6Y B2Y F7Y 109.3(11) . .
N12M C11M H11A 109.5 . .
N12M C11M H11B 109.5 . .
H11A C11M H11B 109.5 . .
N12M C11M H11C 109.5 . .
H11A C11M H11C 109.5 . .
H11B C11M H11C 109.5 . .
O13M N12M O14M 127.9(19) . .
O13M N12M C11M 117.4(16) . .
O14M N12M C11M 114.4(15) . .
N12N C11N H11D 109.5 . .
N12N C11N H11E 109.5 . .
H11D C11N H11E 109.5 . .
N12N C11N H11F 109.5 . .
H11D C11N H11F 109.5 . .
H11E C11N H11F 109.5 . .
O13N N12N O14N 127(2) . .
O13N N12N C11N 119.8(18) . .
O14N N12N C11N 112.6(17) . .
N22S C21S H21A 109.5 . .
N22S C21S H21B 109.5 . .
H21A C21S H21B 109.5 . .
N22S C21S H21C 109.5 . .
H21A C21S H21C 109.5 . .
H21B C21S H21C 109.5 . .
O23S N22S O24S 124(2) . .
O23S N22S C21S 121.2(19) . .
O24S N22S C21S 115.0(18) . .

loop_
_geom_bond_atom_site_label_1
_geom_bond_atom_site_label_2
_geom_bond_distance
_geom_bond_site_symmetry_2
Cd1 N11X 2.280(8) .
Cd1 N11Y 2.281(8) .
Cd1 N31A 2.320(8) 2_556
Cd1 N11A 2.339(8) .
Cd1 N42A 2.347(8) 2_556
Cd1 N22A 2.362(7) .
Cd1 N22X 2.412(7) .
Cd1 N22Y 2.416(7) .
N11A C16A 1.333(11) .
N11A C12A 1.351(12) .
C12A C13A 1.344(13) .
C12A C23A 1.485(12) .
C13A C14A 1.365(13) .
C13A H13A 0.9300 .
C14A C15A 1.336(15) .
C14A H14A 0.9300 .
C15A C16A 1.426(14) .
C15A H15A 0.9300 .
C16A H16A 0.9300 .
N21A N22A 1.345(9) .
N21A C25A 1.356(11) .
N21A C26A 1.465(10) .
N22A C23A 1.334(11) .
C23A C24A 1.377(13) .
C24A C25A 1.363(12) .
C24A H24A 0.9300 .
C25A H25A 0.9300 .
C26A C51A 1.503(12) .
C26A H26A 0.9700 .
C26A H26B 0.9700 .
N31A C36A 1.336(11) .
N31A C32A 1.368(12) .
N31A Cd1 2.320(8) 2_556
C32A C33A 1.404(13) .
C32A C43A 1.472(13) .
C33A C34A 1.387(13) .
C33A H33A 0.9300 .
C34A C35A 1.408(14) .
C34A H34A 0.9300 .
C35A C36A 1.336(13) .
C35A H35A 0.9300 .
C36A H36A 0.9300 .
N41A C45A 1.337(11) .
N41A N42A 1.347(10) .
N41A C46A 1.455(11) .
N42A C43A 1.341(12) .
N42A Cd1 2.347(8) 2_556
C43A C44A 1.395(13) .
C44A C45A 1.345(13) .
C44A H44A 0.9300 .
C45A H45A 0.9300 .
C46A C54A 1.527(13) .
C46A H46A 0.9700 .
C46A H46B 0.9700 .
C51A C52A 1.334(12) .
C51A S55A 1.729(9) .
C52A C53A 1.405(12) .
C52A H52A 0.9300 .
C53A C54A 1.340(12) .
C53A H53A 0.9300 .
C54A S55A 1.729(8) .
N11X C12X 1.3900 .
N11X C16X 1.3900 .
C12X C13X 1.3900 .
C12X C23X 1.481(2) .
C13X C14X 1.3900 .
C13X H13X 0.9300 .
C14X C15X 1.3900 .
C14X H14X 0.9300 .
C15X C16X 1.3900 .
C15X H15X 0.9300 .
C16X H16X 0.9300 .
N21X N22X 1.4200 .
N21X C25X 1.4200 .
N21X C26X 1.480(2) .
N22X C23X 1.4200 .
C23X C24X 1.4200 .
C24X C25X 1.4200 .
C24X H24X 0.9300 .
C25X H25X 0.9300 .
C26X C51 1.5000(14) .
C26X H26C 0.9700 .
C26X H26D 0.9700 .
N11Y C12Y 1.3900 .
N11Y C16Y 1.3900 .
C12Y C13Y 1.3900 .
C12Y C23Y 1.476(2) .
C13Y C14Y 1.3900 .
C13Y H13Y 0.9300 .
C14Y C15Y 1.3900 .
C14Y H14Y 0.9300 .
C15Y C16Y 1.3900 .
C15Y H15Y 0.9300 .
C16Y H16Y 0.9300 .
N21Y N22Y 1.4200 .
N21Y C25Y 1.4200 .
N21Y C26Y 1.479(2) .
N22Y C23Y 1.4200 .
C23Y C24Y 1.4200 .
C24Y C25Y 1.4200 .
C24Y H24Y 0.9300 .
C25Y H25Y 0.9300 .
C26Y C54 1.44(3) .
C26Y H26E 0.9700 .
C26Y H26F 0.9700 .
C51 C52 1.38(3) .
C51 S55 1.735(18) .
C52 C53 1.33(3) 1_565
C52 H52 0.9300 .
C53 C54 1.33(3) .
C53 C52 1.33(3) 1_545
C53 H53 0.9300 .
C54 S55 1.73(2) 1_545
S55 C54 1.73(2) 1_565
B1X F1X 1.366(9) .
B1X F2X 1.383(10) .
B1X F4X 1.384(10) .
B1X F3X 1.385(10) .
B1Y F4Y 1.332(14) .
B1Y F1Y 1.365(18) .
B1Y F2Y 1.403(16) .
B1Y F3Y 1.41(2) .
B2X F5X 1.376(10) .
B2X F6X 1.381(10) .
B2X F8X 1.383(10) .
B2X F7X 1.389(10) .
B2Y F5Y 1.375(10) .
B2Y F8Y 1.378(10) .
B2Y F6Y 1.380(10) .
B2Y F7Y 1.383(10) .
C11M N12M 1.54(2) .
C11M H11A 0.9600 .
C11M H11B 0.9600 .
C11M H11C 0.9600 .
N12M O13M 1.180(15) .
N12M O14M 1.230(14) .
C11N N12N 1.54(2) .
C11N H11D 0.9600 .
C11N H11E 0.9600 .
C11N H11F 0.9600 .
N12N O13N 1.176(16) .
N12N O14N 1.220(15) .
C21S N22S 1.53(2) .
C21S H21A 0.9600 .
C21S H21B 0.9600 .
C21S H21C 0.9600 .
N22S O23S 1.164(17) .
N22S O24S 1.207(16) .

loop_
_geom_torsion_atom_site_label_1
_geom_torsion_atom_site_label_2
_geom_torsion_atom_site_label_3
_geom_torsion_atom_site_label_4
_geom_torsion
_geom_torsion_site_symmetry_1
_geom_torsion_site_symmetry_4
N11X Cd1 N11A C16A -4.4(8) . .
N11Y Cd1 N11A C16A -80.8(8) . .
N31A Cd1 N11A C16A 142.4(18) 2_556 .
N42A Cd1 N11A C16A 87.2(8) 2_556 .
N22A Cd1 N11A C16A -175.5(8) . .
N22X Cd1 N11A C16A -74.0(8) . .
N22Y Cd1 N11A C16A -5.2(9) . .
N11X Cd1 N11A C12A 167.8(8) . .
N11Y Cd1 N11A C12A 91.4(7) . .
N31A Cd1 N11A C12A -45(2) 2_556 .
N42A Cd1 N11A C12A -100.6(7) 2_556 .
N22A Cd1 N11A C12A -3.3(7) . .
N22X Cd1 N11A C12A 98.2(7) . .
N22Y Cd1 N11A C12A 166.9(8) . .
C16A N11A C12A C13A -2.9(15) . .
Cd1 N11A C12A C13A -175.4(8) . .
C16A N11A C12A C23A 177.4(9) . .
Cd1 N11A C12A C23A 4.9(11) . .
N11A C12A C13A C14A 1.0(16) . .
C23A C12A C13A C14A -179.4(10) . .
C12A C13A C14A C15A 1.4(16) . .
C13A C14A C15A C16A -1.8(16) . .
C12A N11A C16A C15A 2.4(15) . .
Cd1 N11A C16A C15A 174.5(7) . .
C14A C15A C16A N11A -0.1(16) . .
C25A N21A N22A C23A 1.6(10) . .
C26A N21A N22A C23A -179.0(8) . .
C25A N21A N22A Cd1 179.8(7) . .
C26A N21A N22A Cd1 -0.9(13) . .
N11X Cd1 N22A C23A -27.8(14) . .
N11Y Cd1 N22A C23A -92.2(7) . .
N31A Cd1 N22A C23A 176.1(6) 2_556 .
N11A Cd1 N22A C23A 1.1(6) . .
N42A Cd1 N22A C23A 101.7(6) 2_556 .
N22X Cd1 N22A C23A -87.6(7) . .
N22Y Cd1 N22A C23A -37.4(17) . .
N11X Cd1 N22A N21A 154.2(12) . .
N11Y Cd1 N22A N21A 89.7(9) . .
N31A Cd1 N22A N21A -2.0(9) 2_556 .
N11A Cd1 N22A N21A -177.0(9) . .
N42A Cd1 N22A N21A -76.4(9) 2_556 .
N22X Cd1 N22A N21A 94.4(9) . .
N22Y Cd1 N22A N21A 144.5(15) . .
N21A N22A C23A C24A -0.7(10) . .
Cd1 N22A C23A C24A -179.4(6) . .
N21A N22A C23A C12A 179.7(8) . .
Cd1 N22A C23A C12A 1.0(11) . .
C13A C12A C23A N22A 176.3(9) . .
N11A C12A C23A N22A -4.0(14) . .
C13A C12A C23A C24A -3.1(16) . .
N11A C12A C23A C24A 176.5(9) . .
N22A C23A C24A C25A -0.4(11) . .
C12A C23A C24A C25A 179.1(9) . .
N22A N21A C25A C24A -1.9(10) . .
C26A N21A C25A C24A 178.8(8) . .
C23A C24A C25A N21A 1.4(10) . .
N22A N21A C26A C51A 78.6(10) . .
C25A N21A C26A C51A -102.2(9) . .
C36A N31A C32A C33A 0.7(13) . .
Cd1 N31A C32A C33A -177.0(7) 2_556 .
C36A N31A C32A C43A -179.5(8) . .
Cd1 N31A C32A C43A 2.8(11) 2_556 .
N31A C32A C33A C34A -0.4(14) . .
C43A C32A C33A C34A 179.8(9) . .
C32A C33A C34A C35A 0.3(14) . .
C33A C34A C35A C36A -0.6(14) . .
C32A N31A C36A C35A -1.1(14) . .
Cd1 N31A C36A C35A 176.4(7) 2_556 .
C34A C35A C36A N31A 1.1(15) . .
C45A N41A N42A C43A 1.6(10) . .
C46A N41A N42A C43A 176.6(8) . .
C45A N41A N42A Cd1 -167.7(7) . 2_556
C46A N41A N42A Cd1 7.3(13) . 2_556
N41A N42A C43A C44A -0.2(11) . .
Cd1 N42A C43A C44A 172.3(6) 2_556 .
N41A N42A C43A C32A -176.4(8) . .
Cd1 N42A C43A C32A -3.9(11) 2_556 .
N31A C32A C43A N42A 0.8(13) . .
C33A C32A C43A N42A -179.4(9) . .
N31A C32A C43A C44A -174.7(9) . .
C33A C32A C43A C44A 5.1(16) . .
N42A C43A C44A C45A -1.3(11) . .
C32A C43A C44A C45A 174.5(10) . .
N42A N41A C45A C44A -2.6(11) . .
C46A N41A C45A C44A -176.8(9) . .
C43A C44A C45A N41A 2.3(11) . .
C45A N41A C46A C54A -78.7(11) . .
N42A N41A C46A C54A 107.6(9) . .
N21A C26A C51A C52A -149.8(8) . .
N21A C26A C51A S55A 36.6(9) . .
C26A C51A C52A C53A -175.3(7) . .
S55A C51A C52A C53A -1.1(9) . .
C51A C52A C53A C54A 1.0(11) . .
C52A C53A C54A C46A 173.5(8) . .
C52A C53A C54A S55A -0.3(9) . .
N41A C46A C54A C53A 112.0(9) . .
N41A C46A C54A S55A -74.6(9) . .
C52A C51A S55A C54A 0.8(7) . .
C26A C51A S55A C54A 175.3(7) . .
C53A C54A S55A C51A -0.2(7) . .
C46A C54A S55A C51A -174.6(7) . .
N11Y Cd1 N11X C12X -2.7(4) . .
N31A Cd1 N11X C12X 86.5(3) 2_556 .
N11A Cd1 N11X C12X -97.4(4) . .
N42A Cd1 N11X C12X 159.1(3) 2_556 .
N22A Cd1 N11X C12X -70.2(12) . .
N22X Cd1 N11X C12X -5.6(4) . .
N22Y Cd1 N11X C12X 71(9) . .
N11Y Cd1 N11X C16X 178.2(6) . .
N31A Cd1 N11X C16X -92.5(5) 2_556 .
N11A Cd1 N11X C16X 83.5(5) . .
N42A Cd1 N11X C16X -20.0(5) 2_556 .
N22A Cd1 N11X C16X 110.7(12) . .
N22X Cd1 N11X C16X 175.3(6) . .
N22Y Cd1 N11X C16X -108(9) . .
C16X N11X C12X C13X 0.0 . .
Cd1 N11X C12X C13X -179.1(5) . .
C16X N11X C12X C23X -179.6(10) . .
Cd1 N11X C12X C23X 1.4(8) . .
N11X C12X C13X C14X 0.0 . .
C23X C12X C13X C14X 179.6(9) . .
C12X C13X C14X C15X 0.0 . .
C13X C14X C15X C16X 0.0 . .
C14X C15X C16X N11X 0.0 . .
C12X N11X C16X C15X 0.0 . .
Cd1 N11X C16X C15X 179.0(5) . .
C25X N21X N22X C23X 0.0 . .
C26X N21X N22X C23X -158.5(13) . .
C25X N21X N22X Cd1 -163.6(10) . .
C26X N21X N22X Cd1 37.9(14) . .
N11X Cd1 N22X N21X 172.1(10) . .
N11Y Cd1 N22X N21X 15(3) . .
N31A Cd1 N22X N21X 79.2(9) 2_556 .
N11A Cd1 N22X N21X -96.5(9) . .
N42A Cd1 N22X N21X 132.5(10) 2_556 .
N22A Cd1 N22X N21X -25.1(9) . .
N22Y Cd1 N22X N21X 167.7(11) . .
N11X Cd1 N22X C23X 10.2(7) . .
N11Y Cd1 N22X C23X -147(4) . .
N31A Cd1 N22X C23X -82.7(7) 2_556 .
N11A Cd1 N22X C23X 101.6(7) . .
N42A Cd1 N22X C23X -29.4(13) 2_556 .
N22A Cd1 N22X C23X 172.9(7) . .
N22Y Cd1 N22X C23X 5.8(8) . .
N21X N22X C23X C24X 0.0 . .
Cd1 N22X C23X C24X 165.5(9) . .
N21X N22X C23X C12X -177.5(12) . .
Cd1 N22X C23X C12X -12.0(10) . .
C13X C12X C23X C24X 11.5(19) . .
N11X C12X C23X C24X -168.9(12) . .
C13X C12X C23X N22X -172.6(6) . .
N11X C12X C23X N22X 7.0(11) . .
N22X C23X C24X C25X 0.0 . .
C12X C23X C24X C25X 175.9(19) . .
N22X N21X C25X C24X 0.0 . .
C26X N21X C25X C24X 156.9(15) . .
C23X C24X C25X N21X 0.0 . .
N22X N21X C26X C51 74(2) . .
C25X N21X C26X C51 -81(2) . .
N11X Cd1 N11Y C12Y 4.7(4) . .
N31A Cd1 N11Y C12Y -89.2(3) 2_556 .
N11A Cd1 N11Y C12Y 95.7(3) . .
N42A Cd1 N11Y C12Y -51.6(9) 2_556 .
N22A Cd1 N11Y C12Y 167.3(3) . .
N22X Cd1 N11Y C12Y 27(4) . .
N22Y Cd1 N11Y C12Y 0.5(4) . .
N11X Cd1 N11Y C16Y -175.9(6) . .
N31A Cd1 N11Y C16Y 90.2(5) 2_556 .
N11A Cd1 N11Y C16Y -84.9(5) . .
N42A Cd1 N11Y C16Y 127.8(9) 2_556 .
N22A Cd1 N11Y C16Y -13.3(5) . .
N22X Cd1 N11Y C16Y -154(4) . .
N22Y Cd1 N11Y C16Y 180.0(6) . .
C16Y N11Y C12Y C13Y 0.0 . .
Cd1 N11Y C12Y C13Y 179.5(5) . .
C16Y N11Y C12Y C23Y -178.0(10) . .
Cd1 N11Y C12Y C23Y 1.4(8) . .
N11Y C12Y C13Y C14Y 0.0 . .
C23Y C12Y C13Y C14Y 178.2(9) . .
C12Y C13Y C14Y C15Y 0.0 . .
C13Y C14Y C15Y C16Y 0.0 . .
C14Y C15Y C16Y N11Y 0.0 . .
C12Y N11Y C16Y C15Y 0.0 . .
Cd1 N11Y C16Y C15Y -179.4(5) . .
C25Y N21Y N22Y C23Y 0.0 . .
C26Y N21Y N22Y C23Y -167.9(17) . .
C25Y N21Y N22Y Cd1 176.3(13) . .
C26Y N21Y N22Y Cd1 8(2) . .
N11X Cd1 N22Y N21Y 76(8) . .
N11Y Cd1 N22Y N21Y -178.5(12) . .
N31A Cd1 N22Y N21Y -88.2(11) 2_556 .
N11A Cd1 N22Y N21Y 87.9(11) . .
N42A Cd1 N22Y N21Y -15.7(12) 2_556 .
N22A Cd1 N22Y N21Y 124.3(15) . .
N22X Cd1 N22Y N21Y 178.1(13) . .
N11X Cd1 N22Y C23Y -107(9) . .
N11Y Cd1 N22Y C23Y -2.3(6) . .
N31A Cd1 N22Y C23Y 87.9(6) 2_556 .
N11A Cd1 N22Y C23Y -96.0(7) . .
N42A Cd1 N22Y C23Y 160.4(6) 2_556 .
N22A Cd1 N22Y C23Y -59.6(17) . .
N22X Cd1 N22Y C23Y -5.7(7) . .
N21Y N22Y C23Y C24Y 0.0 . .
Cd1 N22Y C23Y C24Y -177.3(9) . .
N21Y N22Y C23Y C12Y -179.0(12) . .
Cd1 N22Y C23Y C12Y 3.7(10) . .
N11Y C12Y C23Y N22Y -3.6(12) . .
C13Y C12Y C23Y N22Y 178.2(6) . .
N11Y C12Y C23Y C24Y 177.8(10) . .
C13Y C12Y C23Y C24Y -0.4(16) . .
N22Y C23Y C24Y C25Y 0.0 . .
C12Y C23Y C24Y C25Y 178.7(17) . .
C23Y C24Y C25Y N21Y 0.0 . .
N22Y N21Y C25Y C24Y 0.0 . .
C26Y N21Y C25Y C24Y 169.4(15) . .
N22Y N21Y C26Y C54 119.6(16) . .
C25Y N21Y C26Y C54 -47(2) . .
N21X C26X C51 C52 -25(4) . .
N21X C26X C51 S55 157.1(16) . .
C26X C51 C52 C53 -178(2) . 1_565
S55 C51 C52 C53 0(3) . 1_565
C52 C53 C54 C26Y 176(2) 1_545 .
C52 C53 C54 S55 1(3) 1_545 1_545
N21Y C26Y C54 C53 114(3) . .
N21Y C26Y C54 S55 -72(2) . 1_545
C52 C51 S55 C54 0.2(18) . 1_565
C26X C51 S55 C54 178.8(19) . 1_565
